data_7223630
loop_
_publ_author_name
'Rangel, Maria'
'Moniz, Tania'
'Coimbra, Jo\~ao T. S.'
'Bras, Natercia Fernandes'
'Cunha-Silva, Luis'
'Ramos, Maria Joao'
'Fernandes, Pedro Alexandrino'
'de Castro, Baltazar'

_publ_section_title
;
 Synthesis and structural characterization, by spectroscopic and
 computational methods, of two fluorescent 3-hydroxy-4-pyridinone
 chelators bearing sulphorhodamine B and naphthalene
;
_journal_name_full 'RSC Adv.'
_journal_paper_doi 10.1039/C5RA23217A
_journal_year 2015
_chemical_formula_moiety 'C35 H41 N4 O8 S2, Cl, 5(H2 O)'
_chemical_formula_sum 'C35 H51 Cl N4 O13 S2'
_chemical_formula_weight 835.36
_space_group_crystal_system triclinic
_space_group_IT_number 2
_space_group_name_Hall '-P 1'
_space_group_name_H-M_alt 'P -1'
_symmetry_space_group_name_Hall '-P 1'
_symmetry_space_group_name_H-M 'P -1'
_atom_sites_solution_hydrogens mixed
_audit_creation_date '02 November 2015'
_audit_creation_method 'SHELXL-2014/7 and enCIFer'
_audit_update_record
;
2015-11-02 deposited with the CCDC.
2015-12-22 downloaded from the CCDC.
;
_cell_angle_alpha 77.945(4)
_cell_angle_beta 87.615(4)
_cell_angle_gamma 86.940(4)
_cell_formula_units_Z 2
_cell_length_a 8.5844(6)
_cell_length_b 12.4376(9)
_cell_length_c 19.9706(14)
_cell_measurement_reflns_used 7284
_cell_measurement_temperature 150(2)
_cell_measurement_theta_max 27.11
_cell_measurement_theta_min 2.85
_cell_volume 2081.2(3)
_computing_structure_refinement 'SHELXL-2014/7 (Sheldrick, 2014)'
_diffrn_ambient_temperature 150(2)
_diffrn_measured_fraction_theta_full 0.986
_diffrn_measured_fraction_theta_max 0.986
_diffrn_measurement_device_type 'Bruker X8 Kappa CCD APEX II'
_diffrn_measurement_method '\f and \w scans'
_diffrn_radiation_type MoK\a
_diffrn_radiation_wavelength 0.71073
_diffrn_reflns_av_R_equivalents 0.0452
_diffrn_reflns_av_unetI/netI 0.0467
_diffrn_reflns_laue_measured_fraction_full 0.986
_diffrn_reflns_laue_measured_fraction_max 0.986
_diffrn_reflns_limit_h_max 10
_diffrn_reflns_limit_h_min -9
_diffrn_reflns_limit_k_max 14
_diffrn_reflns_limit_k_min -14
_diffrn_reflns_limit_l_max 23
_diffrn_reflns_limit_l_min -23
_diffrn_reflns_number 32425
_diffrn_reflns_point_group_measured_fraction_full 0.986
_diffrn_reflns_point_group_measured_fraction_max 0.986
_diffrn_reflns_theta_full 25.025
_diffrn_reflns_theta_max 25.025
_diffrn_reflns_theta_min 3.713
_diffrn_source 'fine-focus sealed tube'
_exptl_absorpt_coefficient_mu 0.257
_exptl_absorpt_correction_T_max 0.990
_exptl_absorpt_correction_T_min 0.960
_exptl_absorpt_correction_type multi-scan
_exptl_absorpt_process_details
;
(SADABS; Bruker, 2012)
;
_exptl_crystal_colour pink
_exptl_crystal_density_diffrn 1.333
_exptl_crystal_description prism
_exptl_crystal_F_000 884
_exptl_crystal_size_max 0.160
_exptl_crystal_size_mid 0.110
_exptl_crystal_size_min 0.040
_refine_diff_density_max 1.049
_refine_diff_density_min -0.467
_refine_diff_density_rms 0.068
_refine_ls_extinction_method none
_refine_ls_goodness_of_fit_ref 1.021
_refine_ls_hydrogen_treatment mixed
_refine_ls_matrix_type full
_refine_ls_number_parameters 530
_refine_ls_number_reflns 7259
_refine_ls_number_restraints 16
_refine_ls_restrained_S_all 1.033
_refine_ls_R_factor_all 0.0869
_refine_ls_R_factor_gt 0.0598
_refine_ls_shift/su_max 0.000
_refine_ls_shift/su_mean 0.000
_refine_ls_structure_factor_coef Fsqd
_refine_ls_weighting_details 'w=1/[\s^2^(Fo^2^)+(0.0720P)^2^+3.4986P] where P=(Fo^2^+2Fc^2^)/3'
_refine_ls_weighting_scheme calc
_refine_ls_wR_factor_gt 0.1457
_refine_ls_wR_factor_ref 0.1626
_reflns_Friedel_coverage 0.000
_reflns_number_gt 5286
_reflns_number_total 7259
_reflns_threshold_expression 'I > 2\s(I)'
_cod_data_source_file c5ra23217a2.cif
_cod_data_source_block T93-comp2
_cod_database_code 7223630
_shelx_shelxl_version_number 2014/7
_shelx_space_group_comment
;
The symmetry employed for this shelxl refinement is uniquely defined
by the following loop, which should always be used as a source of
symmetry information in preference to the above space-group names.
They are only intended as comments.
;
_shelx_estimated_absorpt_t_min 0.960
_shelx_estimated_absorpt_t_max 0.990

loop_
_space_group_symop_operation_xyz
'x, y, z'
'-x, -y, -z'

loop_
_atom_site_label
_atom_site_type_symbol
_atom_site_fract_x
_atom_site_fract_y
_atom_site_fract_z
_atom_site_U_iso_or_equiv
_atom_site_adp_type
_atom_site_occupancy
_atom_site_site_symmetry_order
_atom_site_calc_flag
_atom_site_refinement_flags_posn
_atom_site_refinement_flags_adp
S1 S 0.11021(9) 0.70125(7) 0.16011(5) 0.0291(2) Uani 1 1 d . .
S2 S 0.67455(9) 0.48842(7) 0.20255(4) 0.0252(2) Uani 1 1 d . .
Cl1 Cl 0.88372(12) 0.66198(9) 0.44683(5) 0.0452(3) Uani 1 1 d . .
O1 O 0.1467(3) 1.06830(17) -0.02563(11) 0.0243(5) Uani 1 1 d . .
C11 C 0.2979(4) 0.8846(3) 0.05456(17) 0.0232(7) Uani 1 1 d . .
O6 O 0.5661(3) 0.41929(19) 0.24570(13) 0.0324(6) Uani 1 1 d . .
C24 C 0.4066(4) 0.6139(3) 0.17625(16) 0.0220(7) Uani 1 1 d . .
H24 H 0.3592 0.5568 0.2084 0.026 Uiso 1 1 calc R U
C23 C 0.3158(4) 0.7024(3) 0.14251(16) 0.0213(7) Uani 1 1 d . .
N3 N 0.8000(3) 0.5232(2) 0.25074(14) 0.0249(6) Uani 1 1 d D .
H3 H 0.889(3) 0.546(3) 0.2295(18) 0.037 Uiso 1 1 d D U
C25 C 0.5661(4) 0.6082(3) 0.16346(16) 0.0223(7) Uani 1 1 d . .
C7 C 0.1894(4) 0.9794(3) -0.05349(17) 0.0220(7) Uani 1 1 d . .
O3 O 0.0771(3) 0.7822(2) 0.20178(15) 0.0481(7) Uani 1 1 d . .
O5 O 0.7626(3) 0.4472(2) 0.14998(13) 0.0360(6) Uani 1 1 d . .
O4 O 0.0863(3) 0.5896(2) 0.19827(15) 0.0420(7) Uani 1 1 d . .
C8 C 0.2626(4) 0.8845(3) -0.01330(17) 0.0232(7) Uani 1 1 d . .
C12 C 0.2651(4) 0.9799(3) 0.08065(17) 0.0251(7) Uani 1 1 d . .
C13 C 0.1904(4) 1.0723(3) 0.03876(16) 0.0221(7) Uani 1 1 d . .
C22 C 0.3854(4) 0.7880(3) 0.09558(17) 0.0224(7) Uani 1 1 d . .
N2 N 0.1980(4) 1.2861(2) 0.13808(16) 0.0340(7) Uani 1 1 d . .
N4 N 0.7312(3) 0.4170(3) 0.40048(15) 0.0322(7) Uani 1 1 d . .
C17 C 0.3075(4) 0.9946(3) 0.14621(18) 0.0324(8) Uani 1 1 d . .
H17 H 0.3541 0.9343 0.1773 0.039 Uiso 1 1 calc R U
C28 C 0.7476(4) 0.5812(3) 0.30522(18) 0.0299(8) Uani 1 1 d . .
H28A H 0.6793 0.6457 0.2854 0.036 Uiso 1 1 calc R U
H28B H 0.8396 0.6087 0.3236 0.036 Uiso 1 1 calc R U
O2 O 0.0366(3) 0.7253(3) 0.09530(14) 0.0497(8) Uani 1 1 d . .
C27 C 0.5472(4) 0.7816(3) 0.08555(18) 0.0284(8) Uani 1 1 d . .
H27 H 0.5962 0.8400 0.0551 0.034 Uiso 1 1 calc R U
N1 N 0.1685(4) 0.9127(2) -0.22168(15) 0.0364(8) Uani 1 1 d . .
C6 C 0.1565(4) 0.9905(3) -0.12104(17) 0.0260(7) Uani 1 1 d . .
H6 H 0.1073 1.0567 -0.1452 0.031 Uiso 1 1 calc R U
C5 C 0.1963(4) 0.9026(3) -0.15491(18) 0.0275(8) Uani 1 1 d . .
C14 C 0.1607(4) 1.1721(3) 0.05711(17) 0.0247(7) Uani 1 1 d . .
H14 H 0.1059 1.2302 0.0275 0.030 Uiso 1 1 calc R U
C10 C 0.2657(4) 0.8039(3) -0.11435(18) 0.0303(8) Uani 1 1 d . .
H10 H 0.2907 0.7427 -0.1350 0.036 Uiso 1 1 calc R U
C15 C 0.2121(4) 1.1872(3) 0.12016(18) 0.0282(8) Uani 1 1 d . .
C9 C 0.2964(4) 0.7956(3) -0.04727(18) 0.0283(8) Uani 1 1 d . .
H9 H 0.3418 0.7287 -0.0223 0.034 Uiso 1 1 calc R U
C29 C 0.6602(4) 0.5095(3) 0.36296(18) 0.0288(8) Uani 1 1 d . .
C26 C 0.6385(4) 0.6930(3) 0.11844(18) 0.0283(8) Uani 1 1 d . .
H26 H 0.7483 0.6900 0.1105 0.034 Uiso 1 1 calc R U
C30 C 0.5049(4) 0.5365(3) 0.37663(19) 0.0364(9) Uani 1 1 d . .
C32 C 0.4965(5) 0.3719(4) 0.4625(2) 0.0428(10) Uani 1 1 d . .
H32 H 0.4396 0.3222 0.4960 0.051 Uiso 1 1 calc R U
C16 C 0.2827(5) 1.0933(3) 0.16529(19) 0.0347(9) Uani 1 1 d . .
H16 H 0.3128 1.1004 0.2094 0.042 Uiso 1 1 calc R U
C33 C 0.6523(5) 0.3476(3) 0.44999(19) 0.0384(9) Uani 1 1 d . .
C2 C 0.2374(6) 1.1034(3) -0.2786(2) 0.0525(12) Uani 1 1 d . .
H2A H 0.2655 1.1241 -0.2361 0.079 Uiso 1 1 calc R U
H2B H 0.1975 1.1688 -0.3107 0.079 Uiso 1 1 calc R U
H2C H 0.3299 1.0717 -0.2991 0.079 Uiso 1 1 calc R U
C20 C 0.2862(5) 1.3115(3) 0.1940(2) 0.0447(10) Uani 1 1 d . .
H20A H 0.3219 1.3875 0.1799 0.054 Uiso 1 1 calc R U
H20B H 0.3800 1.2612 0.2013 0.054 Uiso 1 1 calc R U
C18 C 0.1190(5) 1.3817(3) 0.0950(2) 0.0389(9) Uani 1 1 d . .
H18A H 0.0758 1.4317 0.1245 0.047 Uiso 1 1 calc R U
H18B H 0.0305 1.3565 0.0730 0.047 Uiso 1 1 calc R U
C31 C 0.4209(4) 0.4665(4) 0.4276(2) 0.0400(10) Uani 1 1 d . .
C3 C 0.1988(6) 0.8240(3) -0.2593(2) 0.0489(11) Uani 1 1 d . .
H3A H 0.1079 0.8205 -0.2875 0.059 Uiso 1 1 calc R U
H3B H 0.2095 0.7531 -0.2260 0.059 Uiso 1 1 calc R U
C1 C 0.1131(5) 1.0195(3) -0.2630(2) 0.0431(10) Uani 1 1 d . .
H1A H 0.0244 1.0495 -0.2382 0.052 Uiso 1 1 calc R U
H1B H 0.0741 1.0074 -0.3067 0.052 Uiso 1 1 calc R U
C4 C 0.3425(6) 0.8379(4) -0.3048(3) 0.0661(14) Uani 1 1 d . .
H4A H 0.3307 0.9061 -0.3395 0.099 Uiso 1 1 calc R U
H4B H 0.3576 0.7752 -0.3274 0.099 Uiso 1 1 calc R U
H4C H 0.4332 0.8415 -0.2772 0.099 Uiso 1 1 calc R U
C21 C 0.1939(7) 1.3014(4) 0.2609(2) 0.0649(14) Uani 1 1 d . .
H21A H 0.1018 1.3520 0.2545 0.097 Uiso 1 1 calc R U
H21B H 0.2593 1.3198 0.2956 0.097 Uiso 1 1 calc R U
H21C H 0.1608 1.2257 0.2761 0.097 Uiso 1 1 calc R U
O7 O 0.4411(3) 0.6293(3) 0.33930(15) 0.0525(8) Uani 1 1 d . .
H7 H 0.3475 0.6371 0.3520 0.063 Uiso 1 1 calc R U
O8 O 0.2717(3) 0.4980(3) 0.43771(15) 0.0557(8) Uani 1 1 d . .
H8 H 0.2302 0.4510 0.4688 0.067 Uiso 1 1 calc R U
C35 C 0.9012(4) 0.3934(3) 0.3894(2) 0.0392(9) Uani 1 1 d . .
H35A H 0.9160 0.3317 0.3660 0.059 Uiso 1 1 calc R U
H35B H 0.9516 0.3744 0.4337 0.059 Uiso 1 1 calc R U
H35C H 0.9479 0.4587 0.3613 0.059 Uiso 1 1 calc R U
C19 C 0.2250(6) 1.4448(4) 0.0403(2) 0.0546(12) Uani 1 1 d . .
H19A H 0.3137 1.4692 0.0617 0.082 Uiso 1 1 calc R U
H19B H 0.1670 1.5090 0.0144 0.082 Uiso 1 1 calc R U
H19C H 0.2633 1.3971 0.0092 0.082 Uiso 1 1 calc R U
C34 C 0.7365(6) 0.2472(4) 0.4891(2) 0.0575(12) Uani 1 1 d . .
H34A H 0.7794 0.2023 0.4573 0.086 Uiso 1 1 calc R U
H34B H 0.6637 0.2044 0.5219 0.086 Uiso 1 1 calc R U
H34C H 0.8217 0.2693 0.5138 0.086 Uiso 1 1 calc R U
O1W O -0.0645(3) 0.92708(17) -0.40743(11) 0.0205(5) Uiso 1 1 d D .
H1W H -0.141(3) 0.947(3) -0.3893(16) 0.031 Uiso 1 1 d D U
H2W H 0.001(3) 0.957(3) -0.4319(15) 0.031 Uiso 1 1 d D U
O2W O -0.1638(5) 0.9054(3) -0.5416(2) 0.0787(11) Uani 1 1 d D .
H3W H -0.126(8) 0.893(5) -0.4938(16) 0.118 Uiso 1 1 d D U
H4W H -0.148(8) 0.830(2) -0.548(3) 0.118 Uiso 1 1 d D U
O3W O 0.1662(4) 0.7383(3) 0.33830(18) 0.0725(10) Uani 1 1 d D .
H5W H 0.134(7) 0.655(2) 0.343(3) 0.109 Uiso 1 1 d D U
H6W H 0.126(7) 0.760(4) 0.2919(16) 0.109 Uiso 1 1 d D U
O4W O -0.4648(5) 0.9489(5) -0.5445(3) 0.1163(17) Uani 1 1 d D .
H7W H -0.353(3) 0.943(6) -0.551(4) 0.174 Uiso 1 1 d D U
H8W H -0.489(9) 1.020(4) -0.575(4) 0.174 Uiso 1 1 d D U
O5W O -0.3312(6) 1.0511(5) -0.3531(3) 0.1217(18) Uani 1 1 d D .
H9W H -0.365(10) 1.093(6) -0.320(4) 0.183 Uiso 1 1 d D U
H10W H -0.389(10) 0.990(5) -0.351(5) 0.183 Uiso 1 1 d D U

loop_
_atom_site_aniso_label
_atom_site_aniso_U_11
_atom_site_aniso_U_22
_atom_site_aniso_U_33
_atom_site_aniso_U_23
_atom_site_aniso_U_13
_atom_site_aniso_U_12
S1 0.0161(4) 0.0291(5) 0.0368(5) 0.0037(4) 0.0050(4) 0.0017(3)
S2 0.0189(4) 0.0227(4) 0.0341(5) -0.0065(4) -0.0022(4) 0.0010(3)
Cl1 0.0380(6) 0.0654(7) 0.0341(5) -0.0142(5) 0.0012(4) -0.0068(5)
O1 0.0247(12) 0.0224(12) 0.0261(12) -0.0062(10) 0.0009(10) -0.0006(9)
C11 0.0191(17) 0.0221(17) 0.0271(18) -0.0020(14) 0.0018(14) -0.0050(13)
O6 0.0230(13) 0.0242(13) 0.0471(15) 0.0005(11) -0.0042(11) -0.0038(10)
C24 0.0225(17) 0.0183(17) 0.0251(17) -0.0040(14) 0.0011(14) -0.0037(13)
C23 0.0166(16) 0.0235(17) 0.0244(17) -0.0064(14) 0.0016(13) -0.0016(13)
N3 0.0148(14) 0.0309(16) 0.0280(15) -0.0040(13) 0.0017(12) -0.0013(11)
C25 0.0187(17) 0.0245(17) 0.0251(17) -0.0078(14) -0.0031(14) -0.0009(13)
C7 0.0176(16) 0.0200(17) 0.0283(18) -0.0053(14) 0.0059(14) -0.0047(13)
O3 0.0375(16) 0.0438(17) 0.0613(19) -0.0136(14) 0.0192(14) 0.0085(12)
O5 0.0331(14) 0.0363(15) 0.0415(15) -0.0168(12) -0.0039(12) 0.0083(11)
O4 0.0202(13) 0.0317(14) 0.0647(18) 0.0103(13) 0.0080(12) -0.0020(10)
C8 0.0232(17) 0.0191(17) 0.0266(18) -0.0032(14) 0.0031(14) -0.0041(13)
C12 0.0215(17) 0.0255(18) 0.0275(18) -0.0033(15) 0.0002(14) -0.0044(13)
C13 0.0170(16) 0.0251(18) 0.0241(17) -0.0048(14) 0.0042(13) -0.0061(13)
C22 0.0188(16) 0.0232(17) 0.0263(17) -0.0078(14) -0.0001(14) -0.0018(13)
N2 0.0367(18) 0.0314(17) 0.0364(18) -0.0125(14) -0.0034(14) -0.0020(13)
N4 0.0252(16) 0.0413(19) 0.0299(16) -0.0067(14) -0.0015(13) -0.0024(13)
C17 0.038(2) 0.028(2) 0.030(2) -0.0028(16) -0.0047(16) -0.0014(16)
C28 0.0244(18) 0.033(2) 0.035(2) -0.0111(16) -0.0014(15) -0.0039(15)
O2 0.0202(14) 0.074(2) 0.0466(17) 0.0081(15) -0.0046(12) -0.0026(13)
C27 0.0223(18) 0.0280(19) 0.0310(19) 0.0036(15) 0.0027(15) -0.0074(14)
N1 0.055(2) 0.0253(16) 0.0293(17) -0.0081(13) -0.0064(15) 0.0039(14)
C6 0.0267(18) 0.0224(18) 0.0274(19) -0.0022(14) 0.0011(15) -0.0014(14)
C5 0.0302(19) 0.0233(18) 0.0287(19) -0.0047(15) -0.0001(15) -0.0029(14)
C14 0.0209(17) 0.0215(17) 0.0308(19) -0.0040(14) 0.0018(15) -0.0014(13)
C10 0.034(2) 0.0235(19) 0.034(2) -0.0085(16) 0.0004(16) 0.0015(15)
C15 0.0280(19) 0.0251(19) 0.033(2) -0.0091(15) 0.0042(15) -0.0047(14)
C9 0.0308(19) 0.0210(18) 0.032(2) -0.0027(15) -0.0010(16) 0.0007(14)
C29 0.0269(19) 0.033(2) 0.0268(18) -0.0068(16) -0.0039(15) -0.0017(15)
C26 0.0160(17) 0.035(2) 0.0334(19) -0.0053(16) 0.0018(15) -0.0047(14)
C30 0.029(2) 0.049(2) 0.031(2) -0.0107(18) -0.0018(17) 0.0028(17)
C32 0.041(2) 0.057(3) 0.031(2) -0.008(2) 0.0068(18) -0.020(2)
C16 0.042(2) 0.035(2) 0.0284(19) -0.0098(17) -0.0062(17) -0.0040(17)
C33 0.039(2) 0.044(2) 0.031(2) -0.0030(18) -0.0023(17) -0.0105(18)
C2 0.081(3) 0.035(2) 0.037(2) -0.0019(19) 0.006(2) 0.005(2)
C20 0.052(3) 0.038(2) 0.049(3) -0.020(2) -0.006(2) -0.0073(19)
C18 0.042(2) 0.031(2) 0.046(2) -0.0156(18) -0.0042(19) 0.0056(17)
C31 0.028(2) 0.061(3) 0.034(2) -0.014(2) 0.0028(17) -0.0062(18)
C3 0.071(3) 0.035(2) 0.042(2) -0.0120(19) -0.013(2) 0.006(2)
C1 0.063(3) 0.036(2) 0.031(2) -0.0090(18) -0.013(2) 0.0084(19)
C4 0.080(4) 0.053(3) 0.057(3) -0.003(2) 0.008(3) 0.024(3)
C21 0.088(4) 0.061(3) 0.047(3) -0.016(2) 0.001(3) -0.003(3)
O7 0.0298(15) 0.066(2) 0.0552(18) -0.0031(16) 0.0042(14) 0.0174(14)
O8 0.0295(16) 0.085(2) 0.0516(18) -0.0140(17) 0.0139(14) -0.0040(15)
C35 0.027(2) 0.047(2) 0.041(2) -0.0047(19) -0.0060(17) 0.0057(17)
C19 0.069(3) 0.038(2) 0.055(3) -0.005(2) 0.000(2) -0.010(2)
C34 0.059(3) 0.056(3) 0.049(3) 0.010(2) -0.006(2) -0.008(2)
O2W 0.071(3) 0.072(3) 0.098(3) -0.030(2) -0.015(2) 0.006(2)
O3W 0.057(2) 0.095(3) 0.055(2) -0.001(2) 0.0051(17) 0.023(2)
O4W 0.055(3) 0.151(5) 0.139(5) -0.017(4) -0.009(3) -0.008(3)
O5W 0.104(4) 0.149(5) 0.086(3) 0.027(3) 0.022(3) 0.012(3)

loop_
_atom_type_symbol
_atom_type_description
_atom_type_scat_dispersion_real
_atom_type_scat_dispersion_imag
_atom_type_scat_source
C C 0.0033 0.0016 'International Tables Vol C Tables 4.2.6.8 and 6.1.1.4'
H H 0.0000 0.0000 'International Tables Vol C Tables 4.2.6.8 and 6.1.1.4'
N N 0.0061 0.0033 'International Tables Vol C Tables 4.2.6.8 and 6.1.1.4'
O O 0.0106 0.0060 'International Tables Vol C Tables 4.2.6.8 and 6.1.1.4'
S S 0.1246 0.1234 'International Tables Vol C Tables 4.2.6.8 and 6.1.1.4'
Cl Cl 0.1484 0.1585 'International Tables Vol C Tables 4.2.6.8 and 6.1.1.4'

loop_
_geom_angle_atom_site_label_1
_geom_angle_atom_site_label_2
_geom_angle_atom_site_label_3
_geom_angle
O2 S1 O3 114.61(18)
O2 S1 O4 112.97(18)
O3 S1 O4 112.10(17)
O2 S1 C23 106.84(15)
O3 S1 C23 105.54(16)
O4 S1 C23 103.71(15)
O5 S2 O6 119.48(15)
O5 S2 N3 106.28(15)
O6 S2 N3 107.93(15)
O5 S2 C25 108.18(15)
O6 S2 C25 106.34(15)
N3 S2 C25 108.21(15)
C7 O1 C13 120.5(3)
C8 C11 C12 119.5(3)
C8 C11 C22 119.5(3)
C12 C11 C22 120.6(3)
C25 C24 C23 120.4(3)
C25 C24 H24 119.8
C23 C24 H24 119.8
C24 C23 C22 120.2(3)
C24 C23 S1 117.5(2)
C22 C23 S1 122.3(2)
C28 N3 S2 120.0(2)
C28 N3 H3 114(2)
S2 N3 H3 115(2)
C24 C25 C26 120.6(3)
C24 C25 S2 118.6(2)
C26 C25 S2 120.7(2)
O1 C7 C6 115.2(3)
O1 C7 C8 120.4(3)
C6 C7 C8 124.3(3)
C11 C8 C7 119.3(3)
C11 C8 C9 125.4(3)
C7 C8 C9 115.3(3)
C11 C12 C13 119.1(3)
C11 C12 C17 125.3(3)
C13 C12 C17 115.6(3)
O1 C13 C14 114.9(3)
O1 C13 C12 120.7(3)
C14 C13 C12 124.3(3)
C27 C22 C23 118.0(3)
C27 C22 C11 117.5(3)
C23 C22 C11 124.5(3)
C15 N2 C18 122.0(3)
C15 N2 C20 122.3(3)
C18 N2 C20 114.6(3)
C33 N4 C29 121.5(3)
C33 N4 C35 118.6(3)
C29 N4 C35 119.8(3)
C16 C17 C12 121.4(3)
C16 C17 H17 119.3
C12 C17 H17 119.3
N3 C28 C29 112.8(3)
N3 C28 H28A 109.0
C29 C28 H28A 109.0
N3 C28 H28B 109.0
C29 C28 H28B 109.0
H28A C28 H28B 107.8
C26 C27 C22 122.2(3)
C26 C27 H27 118.9
C22 C27 H27 118.9
C5 N1 C3 123.8(3)
C5 N1 C1 120.5(3)
C3 N1 C1 115.6(3)
C7 C6 C5 119.6(3)
C7 C6 H6 120.2
C5 C6 H6 120.2
N1 C5 C6 120.7(3)
N1 C5 C10 122.4(3)
C6 C5 C10 116.9(3)
C13 C14 C15 119.2(3)
C13 C14 H14 120.4
C15 C14 H14 120.4
C9 C10 C5 121.8(3)
C9 C10 H10 119.1
C5 C10 H10 119.1
N2 C15 C14 121.6(3)
N2 C15 C16 120.6(3)
C14 C15 C16 117.7(3)
C10 C9 C8 121.9(3)
C10 C9 H9 119.0
C8 C9 H9 119.0
N4 C29 C30 120.1(3)
N4 C29 C28 120.5(3)
C30 C29 C28 119.4(3)
C27 C26 C25 118.6(3)
C27 C26 H26 120.7
C25 C26 H26 120.7
O7 C30 C29 117.9(3)
O7 C30 C31 122.6(3)
C29 C30 C31 119.5(4)
C31 C32 C33 121.9(4)
C31 C32 H32 119.1
C33 C32 H32 119.1
C17 C16 C15 121.5(3)
C17 C16 H16 119.2
C15 C16 H16 119.2
N4 C33 C32 118.7(4)
N4 C33 C34 119.0(4)
C32 C33 C34 122.3(4)
C1 C2 H2A 109.5
C1 C2 H2B 109.5
H2A C2 H2B 109.5
C1 C2 H2C 109.5
H2A C2 H2C 109.5
H2B C2 H2C 109.5
N2 C20 C21 113.9(4)
N2 C20 H20A 108.8
C21 C20 H20A 108.8
N2 C20 H20B 108.8
C21 C20 H20B 108.8
H20A C20 H20B 107.7
N2 C18 C19 113.2(3)
N2 C18 H18A 108.9
C19 C18 H18A 108.9
N2 C18 H18B 108.9
C19 C18 H18B 108.9
H18A C18 H18B 107.8
O8 C31 C32 125.8(4)
O8 C31 C30 116.0(4)
C32 C31 C30 118.2(4)
N1 C3 C4 113.5(4)
N1 C3 H3A 108.9
C4 C3 H3A 108.9
N1 C3 H3B 108.9
C4 C3 H3B 108.9
H3A C3 H3B 107.7
N1 C1 C2 113.4(4)
N1 C1 H1A 108.9
C2 C1 H1A 108.9
N1 C1 H1B 108.9
C2 C1 H1B 108.9
H1A C1 H1B 107.7
C3 C4 H4A 109.5
C3 C4 H4B 109.5
H4A C4 H4B 109.5
C3 C4 H4C 109.5
H4A C4 H4C 109.5
H4B C4 H4C 109.5
C20 C21 H21A 109.5
C20 C21 H21B 109.5
H21A C21 H21B 109.5
C20 C21 H21C 109.5
H21A C21 H21C 109.5
H21B C21 H21C 109.5
C30 O7 H7 109.5
C31 O8 H8 109.5
N4 C35 H35A 109.5
N4 C35 H35B 109.5
H35A C35 H35B 109.5
N4 C35 H35C 109.5
H35A C35 H35C 109.5
H35B C35 H35C 109.5
C18 C19 H19A 109.5
C18 C19 H19B 109.5
H19A C19 H19B 109.5
C18 C19 H19C 109.5
H19A C19 H19C 109.5
H19B C19 H19C 109.5
C33 C34 H34A 109.5
C33 C34 H34B 109.5
H34A C34 H34B 109.5
C33 C34 H34C 109.5
H34A C34 H34C 109.5
H34B C34 H34C 109.5
H1W O1W H2W 135(3)
H3W O2W H4W 98(2)
H5W O3W H6W 93(2)
H7W O4W H8W 101(3)
H9W O5W H10W 112(3)

loop_
_geom_bond_atom_site_label_1
_geom_bond_atom_site_label_2
_geom_bond_distance
S1 O2 1.432(3)
S1 O3 1.444(3)
S1 O4 1.458(3)
S1 C23 1.786(3)
S2 O5 1.433(2)
S2 O6 1.434(2)
S2 N3 1.608(3)
S2 C25 1.767(3)
O1 C7 1.365(4)
O1 C13 1.366(4)
C11 C8 1.401(5)
C11 C12 1.402(5)
C11 C22 1.491(5)
C24 C25 1.383(4)
C24 C23 1.384(5)
C24 H24 0.9500
C23 C22 1.405(4)
N3 C28 1.469(4)
N3 H3 0.885(19)
C25 C26 1.390(5)
C7 C6 1.367(5)
C7 C8 1.414(5)
C8 C9 1.424(5)
C12 C13 1.413(5)
C12 C17 1.424(5)
C13 C14 1.375(4)
C22 C27 1.396(5)
N2 C15 1.349(4)
N2 C18 1.466(5)
N2 C20 1.470(5)
N4 C33 1.354(5)
N4 C29 1.364(5)
N4 C35 1.490(5)
C17 C16 1.363(5)
C17 H17 0.9500
C28 C29 1.503(5)
C28 H28A 0.9900
C28 H28B 0.9900
C27 C26 1.381(5)
C27 H27 0.9500
N1 C5 1.343(4)
N1 C3 1.466(5)
N1 C1 1.476(5)
C6 C5 1.421(5)
C6 H6 0.9500
C5 C10 1.437(5)
C14 C15 1.403(5)
C14 H14 0.9500
C10 C9 1.358(5)
C10 H10 0.9500
C15 C16 1.440(5)
C9 H9 0.9500
C29 C30 1.387(5)
C26 H26 0.9500
C30 O7 1.341(5)
C30 C31 1.396(6)
C32 C31 1.380(6)
C32 C33 1.380(6)
C32 H32 0.9500
C16 H16 0.9500
C33 C34 1.495(6)
C2 C1 1.510(6)
C2 H2A 0.9800
C2 H2B 0.9800
C2 H2C 0.9800
C20 C21 1.511(6)
C20 H20A 0.9900
C20 H20B 0.9900
C18 C19 1.508(6)
C18 H18A 0.9900
C18 H18B 0.9900
C31 O8 1.339(5)
C3 C4 1.497(7)
C3 H3A 0.9900
C3 H3B 0.9900
C1 H1A 0.9900
C1 H1B 0.9900
C4 H4A 0.9800
C4 H4B 0.9800
C4 H4C 0.9800
C21 H21A 0.9800
C21 H21B 0.9800
C21 H21C 0.9800
O7 H7 0.8400
O8 H8 0.8400
C35 H35A 0.9800
C35 H35B 0.9800
C35 H35C 0.9800
C19 H19A 0.9800
C19 H19B 0.9800
C19 H19C 0.9800
C34 H34A 0.9800
C34 H34B 0.9800
C34 H34C 0.9800
O1W H1W 0.788(16)
O1W H2W 0.786(16)
O2W H3W 1.000(19)
O2W H4W 0.97(2)
O3W H5W 1.070(19)
O3W H6W 0.982(19)
O4W H7W 0.96(2)
O4W H8W 0.98(2)
O5W H9W 0.95(2)
O5W H10W 0.92(2)

loop_
_geom_hbond_atom_site_label_D
_geom_hbond_atom_site_label_H
_geom_hbond_atom_site_label_A
_geom_hbond_distance_DH
_geom_hbond_distance_HA
_geom_hbond_distance_DA
_geom_hbond_angle_DHA
_geom_hbond_site_symmetry_A
N3 H3 S1 0.885(19) 2.88(2) 3.718(3) 157(3) 1_655
N3 H3 O4 0.885(19) 1.85(2) 2.732(4) 171(4) 1_655
C3 H3B O5 0.99 2.64 3.621(5) 173.1 2_665
O7 H7 O3W 0.84 1.94 2.657(4) 142.6 .
O8 H8 Cl1 0.84 2.19 3.027(3) 176.0 2_666
O1W H1W O5W 0.788(16) 2.22(2) 2.985(6) 163(3) .
O1W H2W O2W 0.786(16) 2.23(2) 2.933(5) 149(3) 2_574
O2W H3W O1W 1.000(19) 1.96(2) 2.915(5) 159(5) .
O2W H4W Cl1 0.97(2) 2.12(2) 3.088(4) 175(5) 1_454
O4W H7W O2W 0.96(2) 1.67(3) 2.612(6) 164(7) .

loop_
_geom_torsion_atom_site_label_1
_geom_torsion_atom_site_label_2
_geom_torsion_atom_site_label_3
_geom_torsion_atom_site_label_4
_geom_torsion
C25 C24 C23 C22 -0.9(5)
C25 C24 C23 S1 178.1(2)
O2 S1 C23 C24 -130.8(3)
O3 S1 C23 C24 106.8(3)
O4 S1 C23 C24 -11.3(3)
O2 S1 C23 C22 48.2(3)
O3 S1 C23 C22 -74.2(3)
O4 S1 C23 C22 167.7(3)
O5 S2 N3 C28 172.7(3)
O6 S2 N3 C28 -58.0(3)
C25 S2 N3 C28 56.7(3)
C23 C24 C25 C26 2.3(5)
C23 C24 C25 S2 -174.9(2)
O5 S2 C25 C24 126.3(3)
O6 S2 C25 C24 -3.3(3)
N3 S2 C25 C24 -119.0(3)
O5 S2 C25 C26 -51.0(3)
O6 S2 C25 C26 179.5(3)
N3 S2 C25 C26 63.8(3)
C13 O1 C7 C6 -172.0(3)
C13 O1 C7 C8 7.8(4)
C12 C11 C8 C7 -2.3(5)
C22 C11 C8 C7 -175.6(3)
C12 C11 C8 C9 176.8(3)
C22 C11 C8 C9 3.5(5)
O1 C7 C8 C11 -3.1(4)
C6 C7 C8 C11 176.7(3)
O1 C7 C8 C9 177.8(3)
C6 C7 C8 C9 -2.4(5)
C8 C11 C12 C13 3.0(5)
C22 C11 C12 C13 176.2(3)
C8 C11 C12 C17 -174.0(3)
C22 C11 C12 C17 -0.8(5)
C7 O1 C13 C14 170.8(3)
C7 O1 C13 C12 -7.1(4)
C11 C12 C13 O1 1.7(5)
C17 C12 C13 O1 178.9(3)
C11 C12 C13 C14 -176.0(3)
C17 C12 C13 C14 1.3(5)
C24 C23 C22 C27 -1.3(5)
S1 C23 C22 C27 179.8(2)
C24 C23 C22 C11 177.5(3)
S1 C23 C22 C11 -1.5(4)
C8 C11 C22 C27 80.7(4)
C12 C11 C22 C27 -92.5(4)
C8 C11 C22 C23 -98.1(4)
C12 C11 C22 C23 88.7(4)
C11 C12 C17 C16 174.4(3)
C13 C12 C17 C16 -2.7(5)
S2 N3 C28 C29 69.5(4)
C23 C22 C27 C26 2.0(5)
C11 C22 C27 C26 -176.8(3)
O1 C7 C6 C5 180.0(3)
C8 C7 C6 C5 0.2(5)
C3 N1 C5 C6 -176.7(4)
C1 N1 C5 C6 7.1(5)
C3 N1 C5 C10 2.8(6)
C1 N1 C5 C10 -173.3(3)
C7 C6 C5 N1 -178.4(3)
C7 C6 C5 C10 2.0(5)
O1 C13 C14 C15 -175.1(3)
C12 C13 C14 C15 2.7(5)
N1 C5 C10 C9 178.5(3)
C6 C5 C10 C9 -2.0(5)
C18 N2 C15 C14 4.2(5)
C20 N2 C15 C14 -163.3(3)
C18 N2 C15 C16 -176.6(3)
C20 N2 C15 C16 15.9(5)
C13 C14 C15 N2 174.2(3)
C13 C14 C15 C16 -5.1(5)
C5 C10 C9 C8 -0.4(5)
C11 C8 C9 C10 -176.6(3)
C7 C8 C9 C10 2.5(5)
C33 N4 C29 C30 2.3(5)
C35 N4 C29 C30 -175.0(3)
C33 N4 C29 C28 -176.0(3)
C35 N4 C29 C28 6.8(5)
N3 C28 C29 N4 61.2(4)
N3 C28 C29 C30 -117.0(4)
C22 C27 C26 C25 -0.6(5)
C24 C25 C26 C27 -1.6(5)
S2 C25 C26 C27 175.6(3)
N4 C29 C30 O7 178.7(3)
C28 C29 C30 O7 -3.1(5)
N4 C29 C30 C31 -2.0(5)
C28 C29 C30 C31 176.3(3)
C12 C17 C16 C15 0.2(6)
N2 C15 C16 C17 -175.5(3)
C14 C15 C16 C17 3.8(5)
C29 N4 C33 C32 -0.2(5)
C35 N4 C33 C32 177.1(3)
C29 N4 C33 C34 179.7(4)
C35 N4 C33 C34 -3.0(5)
C31 C32 C33 N4 -2.2(6)
C31 C32 C33 C34 177.9(4)
C15 N2 C20 C21 -98.9(4)
C18 N2 C20 C21 92.8(4)
C15 N2 C18 C19 -86.0(4)
C20 N2 C18 C19 82.4(4)
C33 C32 C31 O8 -178.1(4)
C33 C32 C31 C30 2.4(6)
O7 C30 C31 O8 -0.6(6)
C29 C30 C31 O8 -179.9(3)
O7 C30 C31 C32 179.0(4)
C29 C30 C31 C32 -0.3(6)
C5 N1 C3 C4 -103.9(5)
C1 N1 C3 C4 72.5(5)
C5 N1 C1 C2 72.7(5)
C3 N1 C1 C2 -103.8(4)
